data_1554237
loop_
_publ_author_name
'Wang, Can'
'Yu, Yun'
'Chai, Zhaofei'
'He, Fangdi'
'Wu, Chaozheng'
'Gong, Yanbin'
'Han, Mengmeng'
'Li, Qianqian'
'Li, Zhen'

_publ_section_title
;
 Recyclable mechanoluminescent luminogen: different polymorphs, different
 self-assembly effects of the thiophene moiety and recovered molecular
 packing via simple thermal-treatment
;
_journal_issue 1
_journal_name_full 'Materials Chemistry Frontiers'
_journal_page_first 32
_journal_paper_doi 10.1039/C8QM00411K
_journal_volume 3
_journal_year 2019
_chemical_formula_sum 'C25 H20 S'
_chemical_formula_weight 352.47
_space_group_crystal_system orthorhombic
_space_group_IT_number 19
_space_group_name_Hall 'P 2ac 2ab'
_space_group_name_H-M_alt 'P 21 21 21'
_atom_sites_solution_hydrogens geom
_audit_creation_method SHELXL-2014/7
_audit_update_record
;
2018-06-03 deposited with the CCDC.
2018-09-07 downloaded from the CCDC.
;
_cell_angle_alpha 90
_cell_angle_beta 90
_cell_angle_gamma 90
_cell_formula_units_Z 4
_cell_length_a 5.988(3)
_cell_length_b 7.360(4)
_cell_length_c 45.02(2)
_cell_measurement_reflns_used 4713
_cell_measurement_temperature 297(2)
_cell_measurement_theta_max 24.37
_cell_measurement_theta_min 2.26
_cell_volume 1984.1(17)
_computing_cell_refinement 'Bruker SAINT'
_computing_data_collection 'Bruker APEX2'
_computing_data_reduction 'Bruker SAINT'
_computing_molecular_graphics 'Bruker SHELXTL'
_computing_publication_material 'Bruker SHELXTL'
_computing_structure_refinement 'SHELXL-2014/7 (Sheldrick, 2014)'
_computing_structure_solution 'SHELXS-97 (Sheldrick, 2008)'
_diffrn_ambient_temperature 297(2)
_diffrn_measured_fraction_theta_full 0.988
_diffrn_measured_fraction_theta_max 0.988
_diffrn_measurement_device_type 'Bruker APEX-II CCD'
_diffrn_measurement_method '\f and \w scans'
_diffrn_radiation_type MoK\a
_diffrn_radiation_wavelength 0.71073
_diffrn_reflns_av_R_equivalents 0.0552
_diffrn_reflns_av_unetI/netI 0.0576
_diffrn_reflns_Laue_measured_fraction_full 0.988
_diffrn_reflns_Laue_measured_fraction_max 0.988
_diffrn_reflns_limit_h_max 7
_diffrn_reflns_limit_h_min -7
_diffrn_reflns_limit_k_max 8
_diffrn_reflns_limit_k_min -8
_diffrn_reflns_limit_l_max 54
_diffrn_reflns_limit_l_min -54
_diffrn_reflns_number 13668
_diffrn_reflns_point_group_measured_fraction_full 0.991
_diffrn_reflns_point_group_measured_fraction_max 0.991
_diffrn_reflns_theta_full 25.242
_diffrn_reflns_theta_max 25.497
_diffrn_reflns_theta_min 2.804
_exptl_absorpt_coefficient_mu 0.168
_exptl_absorpt_correction_type none
_exptl_crystal_colour colorless
_exptl_crystal_density_diffrn 1.180
_exptl_crystal_description block
_exptl_crystal_F_000 744
_exptl_crystal_size_max 0.120
_exptl_crystal_size_mid 0.100
_exptl_crystal_size_min 0.100
_refine_diff_density_max 0.235
_refine_diff_density_min -0.222
_refine_diff_density_rms 0.058
_refine_ls_abs_structure_details
; 
 Flack x determined using 962 quotients [(I+)-(I-)]/[(I+)+(I-)] 
 (Parsons, Flack and Wagner, Acta Cryst. B69 (2013) 249-259). 
;
_refine_ls_abs_structure_Flack 0.14(7)
_refine_ls_extinction_coef 0.011(3)
_refine_ls_extinction_expression Fc^*^=kFc[1+0.001xFc^2^\l^3^/sin(2\q)]^-1/4^
_refine_ls_extinction_method 'SHELXL-2014/7 (Sheldrick 2014'
_refine_ls_goodness_of_fit_ref 1.097
_refine_ls_hydrogen_treatment constr
_refine_ls_matrix_type full
_refine_ls_number_parameters 275
_refine_ls_number_reflns 3669
_refine_ls_number_restraints 14
_refine_ls_restrained_S_all 1.097
_refine_ls_R_factor_all 0.0781
_refine_ls_R_factor_gt 0.0663
_refine_ls_shift/su_max 0.000
_refine_ls_shift/su_mean 0.000
_refine_ls_structure_factor_coef Fsqd
_refine_ls_weighting_details 'w=1/[\s^2^(Fo^2^)+(0.0512P)^2^+1.3243P] where P=(Fo^2^+2Fc^2^)/3'
_refine_ls_weighting_scheme calc
_refine_ls_wR_factor_gt 0.1553
_refine_ls_wR_factor_ref 0.1613
_reflns_Friedel_coverage 0.683
_reflns_Friedel_fraction_full 0.994
_reflns_Friedel_fraction_max 0.995
_reflns_number_gt 3104
_reflns_number_total 3669
_reflns_threshold_expression 'I > 2\s(I)'
_cod_data_source_file c8qm00411k3.cif
_cod_data_source_block mo_171120g_0m
_cod_original_cell_volume 1984.3(17)
_cod_database_code 1554237
_shelx_shelxl_version_number 2014/7
_shelx_space_group_comment
; 
The symmetry employed for this shelxl refinement is uniquely defined 
by the following loop, which should always be used as a source of 
symmetry information in preference to the above space-group names. 
They are only intended as comments. 
;
_shelx_estimated_absorpt_t_min 0.980
_shelx_estimated_absorpt_t_max 0.983

loop_
_space_group_symop_operation_xyz
'x, y, z'
'-x+1/2, -y, z+1/2'
'-x, y+1/2, -z+1/2'
'x+1/2, -y+1/2, -z'

loop_
_atom_site_label
_atom_site_type_symbol
_atom_site_fract_x
_atom_site_fract_y
_atom_site_fract_z
_atom_site_U_iso_or_equiv
_atom_site_adp_type
_atom_site_occupancy
_atom_site_site_symmetry_order
_atom_site_calc_flag
_atom_site_refinement_flags_posn
_atom_site_refinement_flags_adp
_atom_site_refinement_flags_occupancy
_atom_site_disorder_assembly
_atom_site_disorder_group
C1 C 0.2868(17) -0.0562(14) 0.17262(17) 0.065(3) Uani 0.594(5) 1 d D . P A 1
H1A H 0.1581 -0.0406 0.1602 0.097 Uiso 0.594(5) 1 calc R U P A 1
H1B H 0.3367 -0.1799 0.1715 0.097 Uiso 0.594(5) 1 calc R U P A 1
H1C H 0.4040 0.0230 0.1660 0.097 Uiso 0.594(5) 1 calc R U P A 1
C2 C 0.2263(19) -0.0102(15) 0.2045(2) 0.048(3) Uani 0.594(5) 1 d D . P A 1
C3 C 0.0394(16) 0.0682(16) 0.2157(2) 0.052(2) Uani 0.594(5) 1 d D . P A 1
H3 H -0.0808 0.1077 0.2043 0.062 Uiso 0.594(5) 1 calc R U P A 1
C4 C 0.052(7) 0.082(6) 0.2479(7) 0.0520(11) Uani 0.594(5) 1 d D . P A 1
H4 H -0.0631 0.1313 0.2592 0.062 Uiso 0.594(5) 1 calc R U P A 1
C5 C 0.241(6) 0.020(6) 0.2602(2) 0.037(4) Uani 0.594(5) 1 d D . P A 1
S1 S 0.4137(13) -0.0649(9) 0.23260(9) 0.0489(9) Uani 0.594(5) 1 d D . P A 1
C1' C -0.038(2) 0.066(2) 0.1836(3) 0.067(4) Uani 0.406(5) 1 d D . P A 2
H1'1 H 0.0386 0.0579 0.1650 0.101 Uiso 0.406(5) 1 calc R U P A 2
H1'2 H -0.0962 0.1862 0.1862 0.101 Uiso 0.406(5) 1 calc R U P A 2
H1'3 H -0.1595 -0.0200 0.1838 0.101 Uiso 0.406(5) 1 calc R U P A 2
C2' C 0.120(3) 0.023(3) 0.2083(3) 0.052(2) Uani 0.406(5) 1 d D . P A 2
C3' C 0.324(3) -0.058(2) 0.2088(3) 0.046(4) Uani 0.406(5) 1 d D . P A 2
H3' H 0.3967 -0.0959 0.1917 0.055 Uiso 0.406(5) 1 calc R U P A 2
C4' C 0.417(8) -0.081(6) 0.2377(7) 0.0489(9) Uani 0.406(5) 1 d D . P A 2
H4' H 0.5485 -0.1446 0.2413 0.059 Uiso 0.406(5) 1 calc R U P A 2
C5' C 0.296(8) -0.003(9) 0.2589(3) 0.045(10) Uani 0.406(5) 1 d D . P A 2
S1' S 0.047(3) 0.086(2) 0.2448(3) 0.0520(11) Uani 0.406(5) 1 d D . P A 2
C6 C 0.3182(8) 0.0088(6) 0.29182(10) 0.0440(10) Uani 1 1 d D . . . .
C11 C 0.5206(8) -0.0600(7) 0.30215(10) 0.0529(12) Uani 1 1 d . . . . .
H11 H 0.6245 -0.1040 0.2886 0.063 Uiso 1 1 calc R U . . .
C10 C 0.5708(9) -0.0643(7) 0.33232(10) 0.0549(12) Uani 1 1 d . . . . .
H10 H 0.7064 -0.1135 0.3384 0.066 Uiso 1 1 calc R U . . .
C9 C 0.4232(8) 0.0033(6) 0.35404(9) 0.0482(11) Uani 1 1 d . . . . .
C8 C 0.2196(8) 0.0714(8) 0.34312(10) 0.0562(12) Uani 1 1 d . . . . .
H8 H 0.1157 0.1169 0.3566 0.067 Uiso 1 1 calc R U . . .
C7 C 0.1684(9) 0.0732(7) 0.31325(10) 0.0550(12) Uani 1 1 d . . . . .
H7 H 0.0307 0.1184 0.3072 0.066 Uiso 1 1 calc R U . . .
C12 C 0.4856(9) -0.0101(7) 0.38580(10) 0.0540(12) Uani 1 1 d . . . . .
H12 H 0.5947 -0.0964 0.3899 0.065 Uiso 1 1 calc R U . . .
C13 C 0.4105(8) 0.0822(7) 0.40978(10) 0.0543(12) Uani 1 1 d . . . . .
C14 C 0.2633(9) 0.2445(7) 0.40750(10) 0.0522(12) Uani 1 1 d . . . . .
C15 C 0.0569(10) 0.2569(9) 0.42177(12) 0.0710(16) Uani 1 1 d . . . . .
H15 H 0.0046 0.1582 0.4326 0.085 Uiso 1 1 calc R U . . .
C16 C -0.0696(12) 0.4106(12) 0.42011(15) 0.093(2) Uani 1 1 d . . . . .
H16 H -0.2077 0.4140 0.4295 0.112 Uiso 1 1 calc R U . . .
C17 C 0.0028(14) 0.5588(11) 0.40491(17) 0.094(2) Uani 1 1 d . . . . .
H17 H -0.0829 0.6641 0.4044 0.113 Uiso 1 1 calc R U . . .
C18 C 0.2050(14) 0.5517(9) 0.39015(15) 0.087(2) Uani 1 1 d . . . . .
H18 H 0.2537 0.6515 0.3793 0.105 Uiso 1 1 calc R U . . .
C19 C 0.3358(11) 0.3958(8) 0.39153(12) 0.0683(16) Uani 1 1 d . . . . .
H19 H 0.4725 0.3925 0.3817 0.082 Uiso 1 1 calc R U . . .
C20 C 0.4826(9) 0.0300(8) 0.44062(11) 0.0585(14) Uani 1 1 d . . . . .
C25 C 0.5453(11) -0.1489(9) 0.44703(12) 0.0727(17) Uani 1 1 d . . . . .
H25 H 0.5395 -0.2381 0.4324 0.087 Uiso 1 1 calc R U . . .
C24 C 0.6169(13) -0.1913(11) 0.47583(14) 0.094(2) Uani 1 1 d . . . . .
H24 H 0.6584 -0.3101 0.4801 0.113 Uiso 1 1 calc R U . . .
C23 C 0.6278(12) -0.0637(14) 0.49778(14) 0.099(2) Uani 1 1 d . . . . .
H23 H 0.6790 -0.0955 0.5166 0.118 Uiso 1 1 calc R U . . .
C22 C 0.5629(12) 0.1116(12) 0.49204(13) 0.092(2) Uani 1 1 d . . . . .
H22 H 0.5661 0.1990 0.5070 0.111 Uiso 1 1 calc R U . . .
C21 C 0.4915(10) 0.1570(9) 0.46321(12) 0.0722(17) Uani 1 1 d . . . . .
H21 H 0.4490 0.2761 0.4592 0.087 Uiso 1 1 calc R U . . .

loop_
_atom_site_aniso_label
_atom_site_aniso_U_11
_atom_site_aniso_U_22
_atom_site_aniso_U_33
_atom_site_aniso_U_23
_atom_site_aniso_U_13
_atom_site_aniso_U_12
C1 0.086(7) 0.063(6) 0.046(4) -0.005(4) 0.016(4) 0.003(6)
C2 0.052(7) 0.041(7) 0.050(5) 0.009(4) -0.003(5) 0.004(5)
C3 0.038(7) 0.050(6) 0.067(6) 0.009(5) -0.002(4) 0.005(5)
C4 0.0502(16) 0.0493(15) 0.057(3) -0.004(2) -0.0021(19) 0.0099(12)
C5 0.047(15) 0.025(9) 0.040(6) -0.009(4) 0.011(4) -0.007(9)
S1 0.0477(10) 0.0503(18) 0.049(2) -0.0006(15) 0.0087(18) 0.0085(12)
C1' 0.067(9) 0.069(9) 0.066(8) 0.007(7) -0.007(6) 0.000(8)
C2' 0.038(7) 0.050(6) 0.067(6) 0.009(5) -0.002(4) 0.005(5)
C3' 0.073(11) 0.038(8) 0.028(7) 0.005(5) 0.000(7) 0.011(8)
C4' 0.0477(10) 0.0503(18) 0.049(2) -0.0006(15) 0.0087(18) 0.0085(12)
C5' 0.04(2) 0.033(18) 0.061(12) -0.002(9) 0.005(9) -0.008(13)
S1' 0.0502(16) 0.0493(15) 0.057(3) -0.004(2) -0.0021(19) 0.0099(12)
C6 0.052(3) 0.028(2) 0.052(2) 0.0018(19) 0.000(2) -0.008(2)
C11 0.054(3) 0.051(3) 0.054(2) 0.000(2) 0.012(2) 0.000(3)
C10 0.057(3) 0.055(3) 0.053(2) -0.001(2) -0.002(2) 0.009(3)
C9 0.053(3) 0.043(3) 0.048(2) -0.002(2) 0.005(2) -0.002(2)
C8 0.052(3) 0.061(3) 0.056(3) -0.010(3) 0.004(2) 0.002(3)
C7 0.054(3) 0.056(3) 0.056(3) -0.015(2) -0.007(2) 0.008(3)
C12 0.052(3) 0.057(3) 0.053(3) 0.002(2) 0.002(2) 0.007(2)
C13 0.047(3) 0.059(3) 0.057(3) 0.002(2) 0.005(2) -0.003(3)
C14 0.056(3) 0.055(3) 0.046(2) -0.007(2) -0.001(2) -0.002(3)
C15 0.056(3) 0.094(4) 0.064(3) -0.002(3) 0.006(3) 0.007(4)
C16 0.073(4) 0.115(6) 0.092(4) -0.007(4) 0.008(4) 0.033(5)
C17 0.095(5) 0.083(5) 0.104(5) -0.014(4) -0.020(4) 0.036(5)
C18 0.112(6) 0.057(4) 0.092(4) -0.003(3) -0.013(4) -0.006(4)
C19 0.069(4) 0.065(4) 0.072(3) -0.006(3) -0.005(3) -0.010(3)
C20 0.051(3) 0.071(4) 0.053(3) 0.002(3) 0.002(2) 0.000(3)
C25 0.083(4) 0.084(4) 0.052(3) 0.005(3) -0.007(3) 0.006(4)
C24 0.103(6) 0.115(6) 0.066(4) 0.022(4) -0.012(4) 0.020(5)
C23 0.089(5) 0.154(8) 0.054(3) 0.015(4) -0.013(3) 0.005(6)
C22 0.085(5) 0.135(7) 0.056(3) -0.016(4) -0.007(3) 0.017(5)
C21 0.069(4) 0.093(4) 0.055(3) -0.008(3) -0.003(3) -0.004(3)

loop_
_atom_type_symbol
_atom_type_description
_atom_type_scat_dispersion_real
_atom_type_scat_dispersion_imag
_atom_type_scat_source
C C 0.0033 0.0016 'International Tables Vol C Tables 4.2.6.8 and 6.1.1.4'
H H 0.0000 0.0000 'International Tables Vol C Tables 4.2.6.8 and 6.1.1.4'
S S 0.1246 0.1234 'International Tables Vol C Tables 4.2.6.8 and 6.1.1.4'

loop_
_geom_angle_atom_site_label_1
_geom_angle_atom_site_label_2
_geom_angle_atom_site_label_3
_geom_angle
C2 C1 H1A 109.5
C2 C1 H1B 109.5
H1A C1 H1B 109.5
C2 C1 H1C 109.5
H1A C1 H1C 109.5
H1B C1 H1C 109.5
C3 C2 C1 130.0(11)
C3 C2 S1 111.1(9)
C1 C2 S1 118.8(8)
C2 C3 C4 110.9(18)
C2 C3 H3 124.5
C4 C3 H3 124.5
C5 C4 C3 116(3)
C5 C4 H4 122.2
C3 C4 H4 122.2
C4 C5 C6 132(2)
C4 C5 S1 109.4(16)
C6 C5 S1 118.5(17)
C5 S1 C2 93.0(8)
C2' C1' H1'1 109.5
C2' C1' H1'2 109.5
H1'1 C1' H1'2 109.5
C2' C1' H1'3 109.5
H1'1 C1' H1'3 109.5
H1'2 C1' H1'3 109.5
C3' C2' C1' 132.5(15)
C3' C2' S1' 108.8(13)
C1' C2' S1' 118.7(11)
C2' C3' C4' 115(2)
C2' C3' H3' 122.6
C4' C3' H3' 122.6
C5' C4' C3' 113(3)
C5' C4' H4' 123.6
C3' C4' H4' 123.6
C4' C5' C6 134(3)
C4' C5' S1' 111.5(17)
C6 C5' S1' 115(2)
C5' S1' C2' 91.7(11)
C11 C6 C7 116.8(4)
C11 C6 C5' 112.9(15)
C7 C6 C5' 130.3(15)
C11 C6 C5 127.2(12)
C7 C6 C5 116.0(12)
C10 C11 C6 121.5(4)
C10 C11 H11 119.3
C6 C11 H11 119.3
C11 C10 C9 122.3(5)
C11 C10 H10 118.9
C9 C10 H10 118.9
C8 C9 C10 115.3(4)
C8 C9 C12 125.4(4)
C10 C9 C12 119.2(5)
C7 C8 C9 122.5(4)
C7 C8 H8 118.8
C9 C8 H8 118.8
C8 C7 C6 121.7(5)
C8 C7 H7 119.1
C6 C7 H7 119.1
C13 C12 C9 130.8(5)
C13 C12 H12 114.6
C9 C12 H12 114.6
C12 C13 C14 123.0(4)
C12 C13 C20 120.9(5)
C14 C13 C20 116.0(4)
C19 C14 C15 117.4(6)
C19 C14 C13 119.5(5)
C15 C14 C13 123.0(5)
C16 C15 C14 121.4(6)
C16 C15 H15 119.3
C14 C15 H15 119.3
C17 C16 C15 121.1(7)
C17 C16 H16 119.5
C15 C16 H16 119.5
C16 C17 C18 119.4(7)
C16 C17 H17 120.3
C18 C17 H17 120.3
C17 C18 C19 120.2(7)
C17 C18 H18 119.9
C19 C18 H18 119.9
C18 C19 C14 120.4(6)
C18 C19 H19 119.8
C14 C19 H19 119.8
C21 C20 C25 118.3(5)
C21 C20 C13 121.2(5)
C25 C20 C13 120.5(5)
C20 C25 C24 118.9(6)
C20 C25 H25 120.6
C24 C25 H25 120.6
C23 C24 C25 122.1(7)
C23 C24 H24 118.9
C25 C24 H24 118.9
C24 C23 C22 119.8(6)
C24 C23 H23 120.1
C22 C23 H23 120.1
C23 C22 C21 118.9(6)
C23 C22 H22 120.6
C21 C22 H22 120.6
C20 C21 C22 122.0(6)
C20 C21 H21 119.0
C22 C21 H21 119.0

loop_
_geom_bond_atom_site_label_1
_geom_bond_atom_site_label_2
_geom_bond_distance
C1 C2 1.518(12)
C1 H1A 0.9600
C1 H1B 0.9600
C1 H1C 0.9600
C2 C3 1.357(13)
C2 S1 1.739(14)
C3 C4 1.46(3)
C3 H3 0.9300
C4 C5 1.34(4)
C4 H4 0.9300
C5 C6 1.501(9)
C5 S1 1.73(3)
C1' C2' 1.495(17)
C1' H1'1 0.9600
C1' H1'2 0.9600
C1' H1'3 0.9600
C2' C3' 1.358(17)
C2' S1' 1.761(19)
C3' C4' 1.42(3)
C3' H3' 0.9300
C4' C5' 1.33(5)
C4' H4' 0.9300
C5' C6 1.492(11)
C5' S1' 1.74(3)
C6 C11 1.394(7)
C6 C7 1.400(6)
C11 C10 1.391(6)
C11 H11 0.9300
C10 C9 1.409(6)
C10 H10 0.9300
C9 C8 1.407(7)
C9 C12 1.481(6)
C8 C7 1.379(6)
C8 H8 0.9300
C7 H7 0.9300
C12 C13 1.353(7)
C12 H12 0.9300
C13 C14 1.489(7)
C13 C20 1.503(7)
C14 C19 1.395(8)
C14 C15 1.396(7)
C15 C16 1.363(9)
C15 H15 0.9300
C16 C17 1.359(10)
C16 H16 0.9300
C17 C18 1.382(11)
C17 H17 0.9300
C18 C19 1.391(9)
C18 H18 0.9300
C19 H19 0.9300
C20 C21 1.383(8)
C20 C25 1.399(8)
C25 C24 1.401(8)
C25 H25 0.9300
C24 C23 1.365(10)
C24 H24 0.9300
C23 C22 1.372(10)
C23 H23 0.9300
C22 C21 1.406(8)
C22 H22 0.9300
C21 H21 0.9300

loop_
_geom_torsion_atom_site_label_1
_geom_torsion_atom_site_label_2
_geom_torsion_atom_site_label_3
_geom_torsion_atom_site_label_4
_geom_torsion
C1 C2 C3 C4 179(2)
S1 C2 C3 C4 0(2)
C2 C3 C4 C5 1(4)
C3 C4 C5 C6 -180(4)
C3 C4 C5 S1 -1(5)
C4 C5 S1 C2 1(3)
C6 C5 S1 C2 180(3)
C3 C2 S1 C5 -0.4(18)
C1 C2 S1 C5 -179.4(18)
C1' C2' C3' C4' -177(2)
S1' C2' C3' C4' 4(3)
C2' C3' C4' C5' -6(5)
C3' C4' C5' C6 178(6)
C3' C4' C5' S1' 6(6)
C4' C5' S1' C2' -3(5)
C6 C5' S1' C2' -177(4)
C3' C2' S1' C5' 0(3)
C1' C2' S1' C5' -180(3)
C4' C5' C6 C11 8(9)
S1' C5' C6 C11 -179(3)
C4' C5' C6 C7 -170(5)
S1' C5' C6 C7 3(6)
C4 C5 C6 C11 180(4)
S1 C5 C6 C11 2(4)
C4 C5 C6 C7 1(6)
S1 C5 C6 C7 -177.7(19)
C7 C6 C11 C10 0.0(7)
C5' C6 C11 C10 -179(3)
C5 C6 C11 C10 -179(2)
C6 C11 C10 C9 -1.3(8)
C11 C10 C9 C8 1.5(8)
C11 C10 C9 C12 178.5(5)
C10 C9 C8 C7 -0.5(8)
C12 C9 C8 C7 -177.3(5)
C9 C8 C7 C6 -0.7(8)
C11 C6 C7 C8 1.0(8)
C5' C6 C7 C8 180(4)
C5 C6 C7 C8 -180(2)
C8 C9 C12 C13 -23.2(9)
C10 C9 C12 C13 160.1(5)
C9 C12 C13 C14 -9.8(9)
C9 C12 C13 C20 173.3(5)
C12 C13 C14 C19 -58.4(7)
C20 C13 C14 C19 118.6(5)
C12 C13 C14 C15 124.4(6)
C20 C13 C14 C15 -58.6(7)
C19 C14 C15 C16 0.2(8)
C13 C14 C15 C16 177.4(5)
C14 C15 C16 C17 -1.2(10)
C15 C16 C17 C18 1.9(11)
C16 C17 C18 C19 -1.7(10)
C17 C18 C19 C14 0.7(9)
C15 C14 C19 C18 0.0(8)
C13 C14 C19 C18 -177.3(5)
C12 C13 C20 C21 152.0(6)
C14 C13 C20 C21 -25.1(7)
C12 C13 C20 C25 -27.2(8)
C14 C13 C20 C25 155.7(5)
C21 C20 C25 C24 -0.8(9)
C13 C20 C25 C24 178.4(6)
C20 C25 C24 C23 -0.1(11)
C25 C24 C23 C22 1.3(13)
C24 C23 C22 C21 -1.6(12)
C25 C20 C21 C22 0.5(9)
C13 C20 C21 C22 -178.7(6)
C23 C22 C21 C20 0.7(11)
